data_7038687
loop_
_publ_author_name
'Kottelat, E.'
'Ruggi, A.'
'Zobi, F.'

_publ_section_title
;
 Red-light activated photoCORMs of Mn(i) species bearing electron
 deficient 2,2'-azopyridines.
;
_journal_issue 16
_journal_name_full 'Dalton transactions (Cambridge, England : 2003)'
_journal_page_first 6920
_journal_page_last 6927
_journal_paper_doi 10.1039/c6dt00858e
_journal_volume 45
_journal_year 2016
_chemical_formula_moiety 'C10 H6 Br2 N4'
_chemical_formula_sum 'C10 H6 Br2 N4'
_chemical_formula_weight 342.01
_chemical_name_systematic (E)-1,2-bis(4-bromopyridin-2-yl)diazene
_space_group_crystal_system monoclinic
_space_group_IT_number 14
_space_group_name_Hall '-P 2yn'
_space_group_name_H-M_alt 'P 1 21/n 1'
_symmetry_cell_setting monoclinic
_symmetry_Int_Tables_number 14
_symmetry_space_group_name_Hall '-P 2yn'
_symmetry_space_group_name_H-M 'P 1 21/n 1'
_atom_sites_solution_hydrogens geom
_audit_block_doi 10.5517/cc1kk9s6
_audit_creation_method SHELXL-2014/7
_audit_update_record
;
2016-01-11 deposited with the CCDC.
2016-03-03 downloaded from the CCDC.
;
_cell_angle_alpha 90
_cell_angle_beta 95.821(7)
_cell_angle_gamma 90
_cell_formula_units_Z 2
_cell_length_a 3.9747(3)
_cell_length_b 9.2426(11)
_cell_length_c 14.9310(14)
_cell_measurement_reflns_used 7399
_cell_measurement_temperature 300(2)
_cell_measurement_theta_max 25.43
_cell_measurement_theta_min 2.20
_cell_volume 545.69(9)
_computing_cell_refinement 'X-Area (Stoe & Cie, 2009)'
_computing_data_collection 'X-Area (Stoe & Cie, 2009)'
_computing_data_reduction 'X-RED32(Stoe & Cie, 2009)'
_computing_structure_refinement 'SHELXL-2014/7 (Sheldrick, 2014)'
_computing_structure_solution 'SHELXL-2014/7 (Sheldrick, 2014)'
_diffrn_ambient_temperature 300(2)
_diffrn_detector_area_resol_mean 6.67
_diffrn_measured_fraction_theta_full 0.999
_diffrn_measured_fraction_theta_max 0.999
_diffrn_measurement_device_type 'STOE IPDS 2'
_diffrn_measurement_method 'rotation method'
_diffrn_radiation_monochromator graphite
_diffrn_radiation_probe x-ray
_diffrn_radiation_type MoK\a
_diffrn_radiation_wavelength 0.71073
_diffrn_reflns_av_R_equivalents 0.1061
_diffrn_reflns_av_unetI/netI 0.0480
_diffrn_reflns_Laue_measured_fraction_full 0.999
_diffrn_reflns_Laue_measured_fraction_max 0.999
_diffrn_reflns_limit_h_max 4
_diffrn_reflns_limit_h_min -4
_diffrn_reflns_limit_k_max 10
_diffrn_reflns_limit_k_min -10
_diffrn_reflns_limit_l_max 17
_diffrn_reflns_limit_l_min -17
_diffrn_reflns_number 6662
_diffrn_reflns_point_group_measured_fraction_full 0.999
_diffrn_reflns_point_group_measured_fraction_max 0.999
_diffrn_reflns_theta_full 24.985
_diffrn_reflns_theta_max 24.985
_diffrn_reflns_theta_min 2.595
_diffrn_source 'fine-focus sealed tube'
_exptl_absorpt_coefficient_mu 7.402
_exptl_absorpt_correction_T_max 0.8404
_exptl_absorpt_correction_T_min 0.1446
_exptl_absorpt_correction_type integration
_exptl_absorpt_process_details
;
Stoe & Cie (2002). X-SHAPE. Stoe & Cie, Darmstadt, Germany
;
_exptl_crystal_colour brown
_exptl_crystal_density_diffrn 2.081
_exptl_crystal_description needle
_exptl_crystal_F_000 328
_exptl_crystal_size_max 0.420
_exptl_crystal_size_mid 0.120
_exptl_crystal_size_min 0.080
_refine_diff_density_max 0.445
_refine_diff_density_min -0.401
_refine_diff_density_rms 0.082
_refine_ls_extinction_method none
_refine_ls_goodness_of_fit_ref 1.118
_refine_ls_hydrogen_treatment constr
_refine_ls_matrix_type full
_refine_ls_number_parameters 73
_refine_ls_number_reflns 952
_refine_ls_number_restraints 0
_refine_ls_restrained_S_all 1.118
_refine_ls_R_factor_all 0.0401
_refine_ls_R_factor_gt 0.0322
_refine_ls_shift/su_max 0.000
_refine_ls_shift/su_mean 0.000
_refine_ls_structure_factor_coef Fsqd
_refine_ls_weighting_details 'w=1/[\s^2^(Fo^2^)+(0.0200P)^2^+0.1933P] where P=(Fo^2^+2Fc^2^)/3'
_refine_ls_weighting_scheme calc
_refine_ls_wR_factor_gt 0.0708
_refine_ls_wR_factor_ref 0.0732
_reflns_Friedel_coverage 0.000
_reflns_number_gt 803
_reflns_number_total 952
_reflns_threshold_expression 'I > 2\s(I)'
_cod_data_source_file c6dt00858e2.cif
_cod_data_source_block EK210
_cod_depositor_comments 'Adding full bibliography for 7038683--7038687.cif.'
_cod_original_sg_symbol_H-M 'P 21/n'
_cod_database_code 7038687
_shelx_shelxl_version_number 2014/7
_shelx_space_group_comment
;
The symmetry employed for this shelxl refinement is uniquely defined
by the following loop, which should always be used as a source of
symmetry information in preference to the above space-group names.
They are only intended as comments.
;
_shelx_estimated_absorpt_t_min 0.147
_shelx_estimated_absorpt_t_max 0.589

loop_
_space_group_symop_operation_xyz
'x, y, z'
'-x+1/2, y+1/2, -z+1/2'
'-x, -y, -z'
'x-1/2, -y-1/2, z-1/2'

loop_
_atom_site_label
_atom_site_type_symbol
_atom_site_fract_x
_atom_site_fract_y
_atom_site_fract_z
_atom_site_U_iso_or_equiv
_atom_site_adp_type
_atom_site_occupancy
_atom_site_site_symmetry_order
_atom_site_calc_flag
_atom_site_refinement_flags_posn
_atom_site_refinement_flags_adp
Br1 Br 0.38737(10) 0.24329(4) 0.31474(3) 0.04362(19) Uani 1 1 d . .
N1 N 0.7149(9) 0.2092(3) 0.0236(2) 0.0423(8) Uani 1 1 d . .
N2 N 0.5722(9) 0.4459(3) -0.0110(2) 0.0434(8) Uani 1 1 d . .
C1 C 0.7346(10) 0.0974(4) 0.0810(3) 0.0446(9) Uani 1 1 d . .
H1 H 0.8177 0.0102 0.0613 0.053 Uiso 1 1 calc R U
C2 C 0.6411(9) 0.1025(4) 0.1666(3) 0.0402(9) Uani 1 1 d . .
H2 H 0.6627 0.0215 0.2037 0.048 Uiso 1 1 calc R U
C3 C 0.5142(10) 0.2304(3) 0.1966(3) 0.0361(8) Uani 1 1 d . .
C4 C 0.4856(9) 0.3490(4) 0.1392(2) 0.0367(8) Uani 1 1 d . .
H4 H 0.4016 0.4371 0.1572 0.044 Uiso 1 1 calc R U
C5 C 0.5871(10) 0.3307(4) 0.0544(2) 0.0373(8) Uani 1 1 d . .

loop_
_atom_site_aniso_label
_atom_site_aniso_U_11
_atom_site_aniso_U_22
_atom_site_aniso_U_33
_atom_site_aniso_U_23
_atom_site_aniso_U_13
_atom_site_aniso_U_12
Br1 0.0559(3) 0.0468(3) 0.0295(3) 0.00501(16) 0.0112(2) -0.00367(17)
N1 0.056(2) 0.0415(16) 0.0306(18) -0.0034(14) 0.0073(16) 0.0022(14)
N2 0.062(2) 0.0414(16) 0.0279(17) 0.0043(13) 0.0104(15) 0.0042(14)
C1 0.059(3) 0.0389(19) 0.037(2) -0.0032(16) 0.0068(19) 0.0058(16)
C2 0.048(2) 0.0347(17) 0.037(2) 0.0051(15) 0.0015(18) 0.0011(15)
C3 0.038(2) 0.0426(19) 0.028(2) -0.0009(14) 0.0038(17) -0.0040(14)
C4 0.046(2) 0.0358(18) 0.028(2) 0.0012(15) 0.0035(17) 0.0008(14)
C5 0.047(2) 0.039(2) 0.0258(19) 0.0033(15) 0.0040(17) -0.0019(15)

loop_
_atom_type_symbol
_atom_type_description
_atom_type_scat_dispersion_real
_atom_type_scat_dispersion_imag
_atom_type_scat_source
C C 0.0033 0.0016 'International Tables Vol C Tables 4.2.6.8 and 6.1.1.4'
H H 0.0000 0.0000 'International Tables Vol C Tables 4.2.6.8 and 6.1.1.4'
Br Br -0.2901 2.4595 'International Tables Vol C Tables 4.2.6.8 and 6.1.1.4'
N N 0.0061 0.0033 'International Tables Vol C Tables 4.2.6.8 and 6.1.1.4'

loop_
_geom_angle_atom_site_label_1
_geom_angle_atom_site_label_2
_geom_angle_atom_site_label_3
_geom_angle
_geom_angle_site_symmetry_1
C5 N1 C1 115.4(3) .
N2 N2 C5 114.3(4) 3_665
N1 C1 C2 124.6(4) .
N1 C1 H1 117.7 .
C2 C1 H1 117.7 .
C1 C2 C3 118.4(3) .
C1 C2 H2 120.8 .
C3 C2 H2 120.8 .
C2 C3 C4 119.1(4) .
C2 C3 Br1 119.9(3) .
C4 C3 Br1 120.9(3) .
C5 C4 C3 117.2(3) .
C5 C4 H4 121.4 .
C3 C4 H4 121.4 .
N1 C5 C4 125.3(3) .
N1 C5 N2 112.3(3) .
C4 C5 N2 122.4(3) .

loop_
_geom_bond_atom_site_label_1
_geom_bond_atom_site_label_2
_geom_bond_distance
_geom_bond_site_symmetry_2
Br1 C3 1.887(4) .
N1 C5 1.333(5) .
N1 C1 1.340(5) .
N2 N2 1.215(6) 3_665
N2 C5 1.442(5) .
C1 C2 1.367(5) .
C1 H1 0.9300 .
C2 C3 1.378(5) .
C2 H2 0.9300 .
C3 C4 1.389(5) .
C4 C5 1.378(5) .
C4 H4 0.9300 .

loop_
_geom_torsion_atom_site_label_1
_geom_torsion_atom_site_label_2
_geom_torsion_atom_site_label_3
_geom_torsion_atom_site_label_4
_geom_torsion
_geom_torsion_site_symmetry_1
C5 N1 C1 C2 -1.4(6) .
N1 C1 C2 C3 0.7(6) .
C1 C2 C3 C4 0.0(6) .
C1 C2 C3 Br1 -179.2(3) .
C2 C3 C4 C5 0.2(6) .
Br1 C3 C4 C5 179.3(3) .
C1 N1 C5 C4 1.7(6) .
C1 N1 C5 N2 -179.7(4) .
C3 C4 C5 N1 -1.1(6) .
C3 C4 C5 N2 -179.5(3) .
N2 N2 C5 N1 173.3(4) 3_665
N2 N2 C5 C4 -8.0(7) 3_665
